data_7715886
loop_
_publ_author_name
'Volkov, Sergey'
'Yukhno, Valentina'
'Banaru, Alexander'
'Deyneko, Dina'
'Aksenov, Sergey'
'Charkin, Dmitri'
'Povolotskiy, Alexey'
'Savchenko, Yevgeny'
'Antonov, Andrey'
'Krzhizhanovskaya, Maria'
'Ugolkov, Valery'
'Firsova, Vera'
'Vaitieva, Yulia'
'Boldyrev, Kirill'
'Bubnova, Rimma'

_publ_section_title
;
 Magnesium cations as templates for the self-assembly of supramolecular
 luminescent {Mg@[B<sub>18</sub>&#x3c6;<sub>34-35</sub>]}-clusters.
;
_journal_issue 19
_journal_name_full 'Dalton transactions (Cambridge, England : 2003)'
_journal_page_first 8112
_journal_page_last 8117
_journal_paper_doi 10.1039/d3dt04048h
_journal_volume 53
_journal_year 2024
_chemical_formula_moiety 'B17 Mg O30, 1[C12H43N4]'
_chemical_formula_sum 'C12 H43 B17 Mg N4 O30'
_chemical_formula_weight 931.58
_space_group_crystal_system tetragonal
_space_group_IT_number 86
_space_group_name_Hall '-P 4bc'
_space_group_name_H-M_alt 'P 42/n :2'
_atom_sites_solution_primary dual
_audit_creation_date 2024-03-05
_audit_creation_method
;
Olex2 1.5-alpha
(compiled 2024.02.16 svn.r378c4104 for OlexSys, GUI svn.r6928)
;
_audit_update_record
;
2024-03-15 deposited with the CCDC.	2024-03-21 downloaded from the CCDC.
;
_cell_angle_alpha 90
_cell_angle_beta 90
_cell_angle_gamma 90
_cell_formula_units_Z 2
_cell_length_a 14.0492(4)
_cell_length_b 14.0492(4)
_cell_length_c 10.1802(3)
_cell_measurement_reflns_used 6871
_cell_measurement_temperature 293(2)
_cell_measurement_theta_max 24.1690
_cell_measurement_theta_min 2.0300
_cell_volume 2009.37(10)
_computing_cell_refinement 'CrysAlisPro 1.171.41.93a (Rigaku OD, 2020)'
_computing_data_collection 'CrysAlisPro 1.171.41.93a (Rigaku OD, 2020)'
_computing_data_reduction 'CrysAlisPro 1.171.41.93a (Rigaku OD, 2020)'
_computing_molecular_graphics 'Olex2 1.5-alpha (Dolomanov et al., 2009)'
_computing_publication_material 'Olex2 1.5-alpha (Dolomanov et al., 2009)'
_computing_structure_refinement 'SHELXL 2019/3 (Sheldrick, 2015)'
_computing_structure_solution 'SHELXD  (Sheldrick, 2008)'
_diffrn_ambient_temperature 293(2)
_diffrn_detector 'Hybrid Pixel Array Detector'
_diffrn_detector_area_resol_mean 10.0000
_diffrn_detector_type HyPix
_diffrn_measured_fraction_theta_full 1.000
_diffrn_measured_fraction_theta_max 1.000
_diffrn_measurement_details
;
List of Runs (angles in degrees, time in seconds):

  # Type    Start    End  Width  t~exp~   \w     \q     \k     \f   Frames
#--------------------------------------------------------------------------
  1  \w      4.00  31.00   0.50   73.00    --    6.30 -96.00 146.00   54
  2  \w      0.00  27.00   0.50   73.00    --    6.30  96.00-104.00   54
  3  \w    -19.00   8.00   0.50   73.00    --   -6.61  96.00-104.00   54
  4  \w    -29.00  12.00   0.50   73.00    --   -6.61 -96.00 146.00   82
  5  \w    -22.00  30.00   0.50   73.00    --    6.30 -99.00  60.00  104
  6  \w    -65.00  13.00   0.50   73.00    --    6.30 -38.00  90.00  156
  7  \w    -23.00  33.00   0.50   73.00    --    6.30 -99.00-180.00  112
  8  \w     -9.00  64.00   0.50   73.00    --   -6.61  38.00 -90.00  146
  9  \w    -22.00  23.00   0.50   73.00    --   -6.61 -99.00 -30.00   90
 10  \w    -17.00  22.00   0.50   73.00    --   -6.61  38.00   0.00   78
 11  \w    -67.00   3.00   0.50   73.00    --   -6.61 -38.00 150.00  140
;
_diffrn_measurement_device 'four-circle diffractometer'
_diffrn_measurement_device_type 'XtaLAB Synergy, Single source at home/near, HyPix'
_diffrn_measurement_method '\w scans'
_diffrn_orient_matrix_type 'CrysAlisPro convention (1999,Acta A55,543-557)'
_diffrn_orient_matrix_UB_11 0.0195091000
_diffrn_orient_matrix_UB_12 -0.0447699000
_diffrn_orient_matrix_UB_13 0.0176517000
_diffrn_orient_matrix_UB_21 -0.0451641000
_diffrn_orient_matrix_UB_22 -0.0147602000
_diffrn_orient_matrix_UB_23 0.0235935000
_diffrn_orient_matrix_UB_31 -0.0114468000
_diffrn_orient_matrix_UB_32 -0.0180170000
_diffrn_orient_matrix_UB_33 -0.0631311000
_diffrn_radiation_monochromator mirror
_diffrn_radiation_probe x-ray
_diffrn_radiation_type 'Mo K\a'
_diffrn_radiation_wavelength 0.71073
_diffrn_reflns_av_R_equivalents 0.1224
_diffrn_reflns_av_unetI/netI 0.0311
_diffrn_reflns_Laue_measured_fraction_full 1.000
_diffrn_reflns_Laue_measured_fraction_max 1.000
_diffrn_reflns_limit_h_max 16
_diffrn_reflns_limit_h_min -16
_diffrn_reflns_limit_k_max 16
_diffrn_reflns_limit_k_min -16
_diffrn_reflns_limit_l_max 11
_diffrn_reflns_limit_l_min -11
_diffrn_reflns_number 28549
_diffrn_reflns_point_group_measured_fraction_full 1.000
_diffrn_reflns_point_group_measured_fraction_max 1.000
_diffrn_reflns_theta_full 24.248
_diffrn_reflns_theta_max 24.248
_diffrn_reflns_theta_min 2.050
_diffrn_source 'micro-focus sealed X-ray tube'
_diffrn_source_type 'PhotonJet (Mo) X-ray Source'
_exptl_absorpt_coefficient_mu 0.149
_exptl_absorpt_correction_T_max 1.000
_exptl_absorpt_correction_T_min 0.918
_exptl_absorpt_correction_type gaussian
_exptl_absorpt_process_details
;
CrysAlisPro 1.171.41.93a (Rigaku Oxford Diffraction, 2020)
Numerical absorption correction based on gaussian integration over
a multifaceted crystal model
Empirical absorption correction using spherical harmonics,
implemented in SCALE3 ABSPACK scaling algorithm.
;
_exptl_crystal_density_diffrn 1.540
_exptl_crystal_description prizm
_exptl_crystal_F_000 960
_exptl_crystal_size_max 0.17
_exptl_crystal_size_mid 0.12
_exptl_crystal_size_min 0.09
_refine_diff_density_max 0.435
_refine_diff_density_min -0.283
_refine_diff_density_rms 0.060
_refine_ls_extinction_method none
_refine_ls_goodness_of_fit_ref 1.085
_refine_ls_hydrogen_treatment undef
_refine_ls_matrix_type full
_refine_ls_number_parameters 111
_refine_ls_number_reflns 1630
_refine_ls_number_restraints 0
_refine_ls_restrained_S_all 1.085
_refine_ls_R_factor_all 0.0682
_refine_ls_R_factor_gt 0.0587
_refine_ls_shift/su_max 0.000
_refine_ls_shift/su_mean 0.000
_refine_ls_structure_factor_coef Fsqd
_refine_ls_weighting_details 'w=1/[\s^2^(Fo^2^)+(0.0855P)^2^+1.9018P] where P=(Fo^2^+2Fc^2^)/3'
_refine_ls_weighting_scheme calc
_refine_ls_wR_factor_gt 0.1615
_refine_ls_wR_factor_ref 0.1668
_reflns_Friedel_coverage 0.000
_reflns_number_gt 1364
_reflns_number_total 1630
_reflns_threshold_expression 'I > 2\s(I)'
_cod_data_source_file d3dt04048h2.cif
_cod_data_source_block 1
_cod_depositor_comments 'Adding full bibliography for 7715886--7715891.cif.'
_cod_original_cell_volume 2009.37(12)
_cod_original_sg_symbol_H-M 'P 42/n'
_cod_database_code 7715886
_shelx_shelxl_version_number 2019/3
_chemical_oxdiff_formula 'C12 H43 B17 Mg N4 O30'
_shelx_space_group_comment
;
The symmetry employed for this shelxl refinement is uniquely defined
by the following loop, which should always be used as a source of
symmetry information in preference to the above space-group names.
They are only intended as comments.
;
_shelx_estimated_absorpt_t_max 0.987
_shelx_estimated_absorpt_t_min 0.975
_olex2_refinement_description
;
;
_smtbx_masks_void_probe_radius 1.4
_smtbx_masks_void_truncation_radius 1.2
_olex2_submission_special_instructions 'No special instructions were received'
_oxdiff_exptl_absorpt_empirical_details
;
Empirical correction (ABSPACK) includes:
- Absorption correction using spherical harmonics
- Frame scaling
;
_oxdiff_exptl_absorpt_empirical_full_max 2.857
_oxdiff_exptl_absorpt_empirical_full_min 0.184

loop_
_space_group_symop_operation_xyz
'x, y, z'
'-y, x+1/2, z+1/2'
'-x+1/2, -y+1/2, z'
'y+1/2, -x, z+1/2'
'-x, -y, -z'
'y, -x-1/2, -z-1/2'
'x-1/2, y-1/2, -z'
'-y-1/2, x, -z-1/2'

loop_
_atom_site_label
_atom_site_type_symbol
_atom_site_fract_x
_atom_site_fract_y
_atom_site_fract_z
_atom_site_U_iso_or_equiv
_atom_site_adp_type
_atom_site_occupancy
_atom_site_site_symmetry_order
_atom_site_calc_flag
_atom_site_refinement_flags_posn
_atom_site_refinement_flags_adp
_atom_site_refinement_flags_occupancy
_atom_site_disorder_assembly
_atom_site_disorder_group
Mg1 Mg 0.250000 0.250000 0.250000 0.0264(5) Uani 1 4 d S T P . .
O1 O 0.0699(2) -0.14041(17) 0.1028(3) 0.0621(8) Uani 1 1 d . . . . .
O2 O 0.250000 0.250000 0.0351(3) 0.0328(7) Uani 1 2 d S T P . .
O3 O 0.18874(15) 0.11544(14) 0.22284(19) 0.0322(5) Uani 1 1 d . . . . .
O4 O 0.39555(15) 0.33819(16) 0.02635(19) 0.0395(6) Uani 1 1 d . . . . .
O5 O 0.05316(16) 0.02419(16) 0.1391(2) 0.0456(7) Uani 1 1 d . . . . .
O6 O 0.32848(17) 0.02550(16) 0.2669(2) 0.0433(6) Uani 1 1 d . . . . .
O7 O 0.20016(19) -0.05073(17) 0.1739(3) 0.0562(8) Uani 1 1 d . . . . .
O8 O 0.32555(18) 0.2890(2) -0.1680(2) 0.0543(8) Uani 1 1 d . . . . .
B1 B 0.3248(3) 0.2938(3) -0.0363(3) 0.0351(8) Uani 1 1 d . . . . .
B2 B 0.2395(3) 0.0314(3) 0.2226(3) 0.0371(9) Uani 1 1 d . . . . .
B3 B 0.1058(3) -0.0540(3) 0.1350(4) 0.0481(11) Uani 1 1 d . . . . .
B4 B 0.4073(3) 0.3814(3) 0.1561(3) 0.0349(8) Uani 1 1 d . . . . .
B5 B 0.250000 0.250000 -0.250000 0.048(2) Uani 1 4 d S T P . .

loop_
_atom_site_aniso_label
_atom_site_aniso_U_11
_atom_site_aniso_U_22
_atom_site_aniso_U_33
_atom_site_aniso_U_23
_atom_site_aniso_U_13
_atom_site_aniso_U_12
Mg1 0.0323(7) 0.0323(7) 0.0147(9) 0.000 0.000 0.000
O1 0.0680(18) 0.0341(14) 0.084(2) -0.0063(13) -0.0233(15) -0.0073(12)
O2 0.0402(17) 0.0407(17) 0.0177(14) 0.000 0.000 0.0009(13)
O3 0.0383(12) 0.0339(12) 0.0244(11) -0.0028(9) -0.0050(9) -0.0029(9)
O4 0.0400(13) 0.0527(14) 0.0258(11) 0.0005(10) 0.0059(10) -0.0045(10)
O5 0.0464(14) 0.0400(14) 0.0504(14) -0.0065(11) -0.0107(11) -0.0062(11)
O6 0.0484(14) 0.0375(13) 0.0441(13) -0.0058(10) -0.0169(11) 0.0051(10)
O7 0.0612(17) 0.0380(14) 0.0695(18) -0.0120(13) -0.0243(14) -0.0002(12)
O8 0.0564(16) 0.090(2) 0.0164(11) -0.0002(12) 0.0064(10) -0.0135(14)
B1 0.039(2) 0.045(2) 0.0219(17) 0.0037(15) 0.0044(15) 0.0057(16)
B2 0.051(2) 0.033(2) 0.0266(18) -0.0005(15) -0.0029(17) -0.0034(16)
B3 0.060(3) 0.038(2) 0.046(2) 0.0031(18) -0.015(2) -0.0042(19)
B4 0.0362(19) 0.039(2) 0.0298(18) 0.0030(15) 0.0041(15) -0.0048(15)
B5 0.063(3) 0.063(3) 0.018(3) 0.000 0.000 0.000

loop_
_atom_type_symbol
_atom_type_description
_atom_type_scat_dispersion_real
_atom_type_scat_dispersion_imag
_atom_type_scat_source
C C 0.0033 0.0016 'International Tables Vol C Tables 4.2.6.8 and 6.1.1.4'
H H 0.0000 0.0000 'International Tables Vol C Tables 4.2.6.8 and 6.1.1.4'
B B 0.0013 0.0007 'International Tables Vol C Tables 4.2.6.8 and 6.1.1.4'
Mg Mg 0.0486 0.0363 'International Tables Vol C Tables 4.2.6.8 and 6.1.1.4'
N N 0.0061 0.0033 'International Tables Vol C Tables 4.2.6.8 and 6.1.1.4'
O O 0.0106 0.0060 'International Tables Vol C Tables 4.2.6.8 and 6.1.1.4'

loop_
_exptl_crystal_face_index_h
_exptl_crystal_face_index_k
_exptl_crystal_face_index_l
_exptl_crystal_face_perp_dist
-10 1 -12 0.0792
1 -20 0 0.0572
-5 -9 -12 0.0764
-18 8 0 0.0685
14 -14 0 0.0172
6 6 13 0.0495
-1 12 -11 0.0538
7 17 5 0.0444
-18 -8 0 0.0692
-20 0 0 0.0604
-1 0 0 0.0604
-2 2 -1 0.0559
17 8 -5 0.0095

loop_
_geom_angle_atom_site_label_1
_geom_angle_atom_site_label_2
_geom_angle_atom_site_label_3
_geom_angle
_geom_angle_site_symmetry_1
_geom_angle_site_symmetry_3
_geom_angle_publ_flag
O2 Mg1 O2 180.0 . 6_566 ?
O3 Mg1 O2 97.58(5) 3 6_566 ?
O3 Mg1 O2 82.42(5) 3 . ?
O3 Mg1 O2 97.58(5) 8_656 . ?
O3 Mg1 O2 82.42(5) 6_566 6_566 ?
O3 Mg1 O2 97.58(5) . 6_566 ?
O3 Mg1 O2 97.58(5) 6_566 . ?
O3 Mg1 O2 82.42(5) . . ?
O3 Mg1 O2 82.42(5) 8_656 6_566 ?
O3 Mg1 O3 164.83(11) 3 . ?
O3 Mg1 O3 164.83(11) 8_656 6_566 ?
O3 Mg1 O3 90.998(14) 3 6_566 ?
O3 Mg1 O3 90.998(14) 8_656 . ?
O3 Mg1 O3 90.998(14) 6_566 . ?
O3 Mg1 O3 90.998(14) 3 8_656 ?
B1 O2 Mg1 120.85(17) . . ?
B1 O2 Mg1 120.85(17) 3 . ?
B1 O2 B1 118.3(3) . 3 ?
B2 O3 Mg1 124.1(2) . . ?
B2 O3 B4 119.1(2) . 3 ?
B4 O3 Mg1 113.52(18) 3 . ?
B1 O4 B4 135.1(3) . . ?
B3 O5 B4 123.3(3) . 3 ?
B2 O6 B4 129.0(3) . 6_566 ?
B2 O7 B3 121.1(3) . . ?
B1 O8 B5 125.8(2) . . ?
O4 B1 O2 120.6(3) . . ?
O4 B1 O8 119.7(3) . . ?
O8 B1 O2 119.7(3) . . ?
O6 B2 O3 122.6(3) . . ?
O6 B2 O7 116.6(3) . . ?
O7 B2 O3 120.8(3) . . ?
O1 B3 O7 117.1(3) . . ?
O5 B3 O1 122.9(4) . . ?
O5 B3 O7 119.9(3) . . ?
O4 B4 O3 108.5(3) . 3 ?
O5 B4 O3 111.7(3) 3 3 ?
O5 B4 O4 108.3(3) 3 . ?
O6 B4 O3 111.0(2) 8_656 3 ?
O6 B4 O4 110.6(3) 8_656 . ?
O6 B4 O5 106.7(3) 8_656 3 ?
O8 B5 O8 109.16(9) 6_565 3 ?
O8 B5 O8 110.09(17) 3 . ?
O8 B5 O8 109.17(9) 6_565 . ?
O8 B5 O8 110.09(17) 6_565 8_655 ?
O8 B5 O8 109.16(9) 8_655 . ?
O8 B5 O8 109.16(9) 3 8_655 ?

loop_
_geom_bond_atom_site_label_1
_geom_bond_atom_site_label_2
_geom_bond_distance
_geom_bond_site_symmetry_2
_geom_bond_publ_flag
Mg1 O2 2.187(3) 6_566 ?
Mg1 O2 2.187(3) . ?
Mg1 O3 2.095(2) 6_566 ?
Mg1 O3 2.095(2) 8_656 ?
Mg1 O3 2.095(2) . ?
Mg1 O3 2.095(2) 3 ?
O1 B3 1.355(5) . ?
O2 B1 1.419(4) 3 ?
O2 B1 1.419(4) . ?
O3 B2 1.379(4) . ?
O3 B4 1.511(4) 3 ?
O4 B1 1.336(4) . ?
O4 B4 1.463(4) . ?
O5 B3 1.325(5) . ?
O5 B4 1.449(4) 3 ?
O6 B2 1.332(5) . ?
O6 B4 1.434(4) 6_566 ?
O7 B2 1.373(4) . ?
O7 B3 1.385(5) . ?
O8 B1 1.342(4) . ?
O8 B5 1.457(2) . ?

loop_
_geom_torsion_atom_site_label_1
_geom_torsion_atom_site_label_2
_geom_torsion_atom_site_label_3
_geom_torsion_atom_site_label_4
_geom_torsion
_geom_torsion_site_symmetry_1
_geom_torsion_site_symmetry_2
_geom_torsion_site_symmetry_3
_geom_torsion_site_symmetry_4
_geom_torsion_publ_flag
Mg1 O2 B1 O4 -1.8(4) . . . . ?
Mg1 O2 B1 O8 176.9(2) . . . . ?
Mg1 O3 B2 O6 14.6(4) . . . . ?
Mg1 O3 B2 O7 -164.3(2) . . . . ?
B1 O2 B1 O4 178.2(4) 3 . . . ?
B1 O2 B1 O8 -3.1(2) 3 . . . ?
B1 O4 B4 O3 -8.8(5) . . . 3 ?
B1 O4 B4 O5 -130.2(4) . . . 3 ?
B1 O4 B4 O6 113.1(4) . . . 8_656 ?
B1 O8 B5 O8 -123.2(3) . . . 6_565 ?
B1 O8 B5 O8 -3.4(3) . . . 3 ?
B1 O8 B5 O8 116.4(3) . . . 8_655 ?
B2 O7 B3 O1 -172.4(3) . . . . ?
B2 O7 B3 O5 3.1(6) . . . . ?
B3 O7 B2 O3 -6.2(5) . . . . ?
B3 O7 B2 O6 174.9(3) . . . . ?
B4 O3 B2 O6 172.7(3) 3 . . . ?
B4 O3 B2 O7 -6.2(4) 3 . . . ?
B4 O4 B1 O2 -22.7(5) . . . . ?
B4 O4 B1 O8 158.7(3) . . . . ?
B4 O5 B3 O1 -171.5(3) 3 . . . ?
B4 O5 B3 O7 13.3(6) 3 . . . ?
B4 O6 B2 O3 13.7(5) 6_566 . . . ?
B4 O6 B2 O7 -167.4(3) 6_566 . . . ?
B5 O8 B1 O2 6.7(5) . . . . ?
B5 O8 B1 O4 -174.7(2) . . . . ?

loop_
_exptl_oxdiff_crystal_face_indexfrac_h
_exptl_oxdiff_crystal_face_indexfrac_k
_exptl_oxdiff_crystal_face_indexfrac_l
_exptl_oxdiff_crystal_face_x
_exptl_oxdiff_crystal_face_y
_exptl_oxdiff_crystal_face_z
-10.4214 1.0875 -12.1750 -0.4669 0.1674 0.8683
0.5056 -19.8083 -0.0962 0.8950 0.2673 0.3572
-5.3299 -8.7826 -12.2735 0.0726 0.0808 0.9941
-17.9090 8.4411 0.1038 -0.7255 0.6867 0.0464
13.8693 -14.1279 -0.3755 0.8965 -0.4267 0.1195
5.6722 5.8703 13.0778 0.0787 -0.0343 -0.9963
-0.8144 11.8250 -11.4995 -0.7483 -0.4091 0.5222
7.1862 17.2740 4.7280 -0.5497 -0.4680 -0.6920
-17.9261 -8.4110 -0.1408 0.0244 0.9304 0.3656
-19.7954 -0.2807 0.0400 -0.3729 0.8991 0.2291
-1.0024 -0.0045 0.0019 -0.0193 0.0454 0.0114
-2.0115 1.9958 -0.9993 -0.1462 0.0378 0.0502
16.5262 7.9586 -5.4120 -0.1294 -0.9915 0.0091

loop_
_smtbx_masks_void_nr
_smtbx_masks_void_average_x
_smtbx_masks_void_average_y
_smtbx_masks_void_average_z
_smtbx_masks_void_volume
_smtbx_masks_void_count_electrons
_smtbx_masks_void_content
1 -0.274 -0.271 -0.629 797.9 267.3 '2 C12H43N4'
